data_7715404
loop_
_publ_author_name
'Liu, Cai-Ming'
'Hao, Xiang'
'Zhu, Dong-Mei'
'Zhang, Yi-Quan'

_publ_section_title
;
 Effect of coordinated anions on ferromagnetically coupled Dy<sub>2</sub>
 zero-field single-molecule magnets.
;
_journal_issue 13
_journal_name_full 'Dalton transactions (Cambridge, England : 2003)'
_journal_page_first 6120
_journal_page_last 6127
_journal_paper_doi 10.1039/d4dt00293h
_journal_volume 53
_journal_year 2024
_chemical_formula_moiety 'C32 H34 Dy2 N12 O14'
_chemical_formula_sum 'C32 H34 Dy2 N12 O14'
_chemical_formula_weight 1135.71
_space_group_crystal_system monoclinic
_space_group_IT_number 14
_space_group_name_Hall '-P 2yn'
_space_group_name_H-M_alt 'P 1 21/n 1'
_atom_sites_solution_hydrogens geom
_audit_creation_date 2024-01-04
_audit_creation_method
;
Olex2 1.3
(compiled 2020.11.12 svn.r5f609507 for OlexSys, GUI svn.r6408)
;
_audit_update_record
;
2024-01-04 deposited with the CCDC.	2024-03-04 downloaded from the CCDC.
;
_cell_angle_alpha 90
_cell_angle_beta 96.221(2)
_cell_angle_gamma 90
_cell_formula_units_Z 2
_cell_length_a 9.8836(2)
_cell_length_b 15.5639(3)
_cell_length_c 12.5827(3)
_cell_measurement_reflns_used 19228
_cell_measurement_temperature 170.00(10)
_cell_measurement_theta_max 31.1150
_cell_measurement_theta_min 2.0750
_cell_volume 1924.17(7)
_computing_cell_refinement 'CrysAlisPro 1.171.39.45i (Rigaku OD, 2018)'
_computing_data_collection 'CrysAlisPro 1.171.39.45i (Rigaku OD, 2018)'
_computing_data_reduction 'CrysAlisPro 1.171.39.45i (Rigaku OD, 2018)'
_computing_molecular_graphics 'Olex2 1.3 (Dolomanov et al., 2009)'
_computing_publication_material 'Olex2 1.3 (Dolomanov et al., 2009)'
_computing_structure_refinement 'SHELXL 2018/3 (Sheldrick, 2015)'
_computing_structure_solution 'olex2.solve 1.3 (Bourhis et al., 2015)'
_diffrn_ambient_environment N~2~
_diffrn_ambient_temperature 170.00(10)
_diffrn_detector 'CCD plate'
_diffrn_measured_fraction_theta_full 1.000
_diffrn_measured_fraction_theta_max 0.882
_diffrn_measurement_details
;
List of Runs (angles in degrees, time in seconds):

  # Type    Start    End  Width  t~exp~   \w     \q     \k     \f   Frames
#--------------------------------------------------------------------------
  1  \w     19.00  66.00   0.50    4.00    --    5.00  45.00 179.38   94
  2  \w    -81.00  -6.00   0.50    4.00    --  -10.80  45.00 120.00  150
  3  \w   -100.00 -34.00   0.50    4.00    --  -10.80  45.00 -16.50  132
  4  \w   -100.00  78.00   0.50    4.00    --  -10.80  45.00  60.00  356
  5  \w    -97.00  36.00   0.50    4.00    --  -10.80  45.00   0.00  266
;
_diffrn_measurement_device 'four-circle diffractometer'
_diffrn_measurement_device_type 'XtaLAB AFC10 (RCD3): fixed-chi single'
_diffrn_measurement_method '\w scans'
_diffrn_orient_matrix_type 'CrysAlisPro convention (1999,Acta A55,543-557)'
_diffrn_orient_matrix_UB_11 0.0608854000
_diffrn_orient_matrix_UB_12 0.0169525000
_diffrn_orient_matrix_UB_13 0.0271281000
_diffrn_orient_matrix_UB_21 0.0378501000
_diffrn_orient_matrix_UB_22 -0.0184713000
_diffrn_orient_matrix_UB_23 -0.0390135000
_diffrn_orient_matrix_UB_31 -0.0086679000
_diffrn_orient_matrix_UB_32 0.0380786000
_diffrn_orient_matrix_UB_33 -0.0308663000
_diffrn_radiation_monochromator mirror
_diffrn_radiation_probe x-ray
_diffrn_radiation_type 'Mo K\a'
_diffrn_radiation_wavelength 0.71073
_diffrn_reflns_av_R_equivalents 0.0191
_diffrn_reflns_av_unetI/netI 0.0148
_diffrn_reflns_Laue_measured_fraction_full 1.000
_diffrn_reflns_Laue_measured_fraction_max 0.882
_diffrn_reflns_limit_h_max 13
_diffrn_reflns_limit_h_min -11
_diffrn_reflns_limit_k_max 21
_diffrn_reflns_limit_k_min -20
_diffrn_reflns_limit_l_max 16
_diffrn_reflns_limit_l_min -17
_diffrn_reflns_number 27991
_diffrn_reflns_point_group_measured_fraction_full 1.000
_diffrn_reflns_point_group_measured_fraction_max 0.882
_diffrn_reflns_theta_full 25.242
_diffrn_reflns_theta_max 30.992
_diffrn_reflns_theta_min 2.089
_diffrn_source 'Rotating-anode X-ray tube'
_diffrn_source_type 'Rigaku (Mo) X-ray Source'
_exptl_absorpt_coefficient_mu 3.937
_exptl_absorpt_correction_T_max 1.00000
_exptl_absorpt_correction_T_min 0.81753
_exptl_absorpt_correction_type multi-scan
_exptl_absorpt_process_details
;
CrysAlisPro 1.171.39.45i (Rigaku Oxford Diffraction, 2018)
Empirical absorption correction using spherical harmonics,
 implemented in SCALE3 ABSPACK scaling algorithm.
;
_exptl_crystal_colour orange
_exptl_crystal_colour_primary orange
_exptl_crystal_density_diffrn 1.960
_exptl_crystal_description block
_exptl_crystal_F_000 1108
_exptl_crystal_preparation 'Magnetic properties'
_exptl_crystal_size_max 0.1
_exptl_crystal_size_mid 0.05
_exptl_crystal_size_min 0.05
_refine_diff_density_max 0.570
_refine_diff_density_min -0.304
_refine_diff_density_rms 0.071
_refine_ls_extinction_method none
_refine_ls_goodness_of_fit_ref 1.037
_refine_ls_hydrogen_treatment constr
_refine_ls_matrix_type full
_refine_ls_number_parameters 274
_refine_ls_number_reflns 5414
_refine_ls_number_restraints 0
_refine_ls_restrained_S_all 1.037
_refine_ls_R_factor_all 0.0190
_refine_ls_R_factor_gt 0.0159
_refine_ls_shift/su_max 0.002
_refine_ls_shift/su_mean 0.000
_refine_ls_structure_factor_coef Fsqd
_refine_ls_weighting_details 'w=1/[\s^2^(Fo^2^)+(0.0204P)^2^+1.0858P] where P=(Fo^2^+2Fc^2^)/3'
_refine_ls_weighting_scheme calc
_refine_ls_wR_factor_gt 0.0395
_refine_ls_wR_factor_ref 0.0405
_reflns_Friedel_coverage 0.000
_reflns_number_gt 4925
_reflns_number_total 5414
_reflns_threshold_expression 'I > 2\s(I)'
_cod_data_source_file d4dt00293h2.cif
_cod_data_source_block 2
_cod_depositor_comments 'Adding full bibliography for 7715404--7715405.cif.'
_cod_database_code 7715404
_shelx_shelxl_version_number 2018/3
_chemical_oxdiff_formula CHNODy
_shelx_space_group_comment
;
The symmetry employed for this shelxl refinement is uniquely defined
by the following loop, which should always be used as a source of
symmetry information in preference to the above space-group names.
They are only intended as comments.
;
_reflns_odcompleteness_completeness 99.98
_reflns_odcompleteness_iscentric 1
_reflns_odcompleteness_theta 27.42
_olex2_refinement_description
;
1. Fixed Uiso
 At 1.2 times of:
  All C(H) groups
 At 1.5 times of:
  All C(H,H,H) groups
2.a Aromatic/amide H refined with riding coordinates:
 C3(H3), C4(H4), C5(H5), C8(H8), C11(H11), C12(H12), C13(H13), C14(H14)
2.b Idealised Me refined as rotating group:
 C1(H1A,H1B,H1C), C15(H15A,H15B,H15C), C16(H16A,H16B,H16C)
;
_olex2_submission_special_instructions 'No special instructions were received'
_oxdiff_exptl_absorpt_empirical_details
;
Empirical correction (ABSPACK) includes:
- Absorption correction using spherical harmonics
- Frame scaling
;
_oxdiff_exptl_absorpt_empirical_full_max 1.383
_oxdiff_exptl_absorpt_empirical_full_min 0.702

loop_
_space_group_symop_operation_xyz
'x, y, z'
'-x+1/2, y+1/2, -z+1/2'
'-x, -y, -z'
'x-1/2, -y-1/2, z-1/2'

loop_
_atom_site_label
_atom_site_type_symbol
_atom_site_fract_x
_atom_site_fract_y
_atom_site_fract_z
_atom_site_U_iso_or_equiv
_atom_site_adp_type
_atom_site_occupancy
_atom_site_site_symmetry_order
_atom_site_calc_flag
_atom_site_refinement_flags_posn
_atom_site_refinement_flags_adp
_atom_site_refinement_flags_occupancy
_atom_site_disorder_assembly
_atom_site_disorder_group
Dy1 Dy 0.90792(2) 0.60352(2) 0.53761(2) 0.01846(3) Uani 1 1 d . . . . .
O1 O 0.70956(13) 0.86891(8) 0.57688(11) 0.0292(3) Uani 1 1 d . . . . .
O2 O 0.77279(12) 0.70708(8) 0.56410(12) 0.0285(3) Uani 1 1 d . . . . .
O3 O 0.90647(11) 0.45475(8) 0.53541(10) 0.0237(3) Uani 1 1 d . . . . .
O4 O 0.96175(16) 0.57723(10) 0.72959(11) 0.0380(3) Uani 1 1 d . . . . .
O5 O 1.07804(14) 0.67608(10) 0.66350(11) 0.0365(3) Uani 1 1 d . . . . .
O6 O 1.0911(2) 0.66007(13) 0.83550(13) 0.0586(5) Uani 1 1 d . . . . .
O7 O 0.79462(15) 0.58912(10) 0.36871(12) 0.0350(3) Uani 1 1 d . . . . .
N1 N 0.69861(14) 0.53525(9) 0.59001(12) 0.0228(3) Uani 1 1 d . . . . .
N2 N 0.69948(15) 0.44491(9) 0.60446(12) 0.0246(3) Uani 1 1 d . . . . .
N3 N 0.95532(15) 0.29134(9) 0.56260(11) 0.0212(3) Uani 1 1 d . . . . .
N4 N 0.90328(18) 0.14843(10) 0.61086(14) 0.0328(4) Uani 1 1 d . . . . .
N5 N 1.04601(17) 0.63858(11) 0.74607(13) 0.0313(3) Uani 1 1 d . . . . .
N6 N 0.62681(17) 0.57939(12) 0.23463(13) 0.0321(3) Uani 1 1 d . . . . .
C1 C 0.6754(2) 0.95708(13) 0.5803(2) 0.0430(5) Uani 1 1 d . . . . .
H1A H 0.603809 0.970097 0.522414 0.064 Uiso 1 1 calc R U . . .
H1B H 0.756042 0.991916 0.571661 0.064 Uiso 1 1 calc R U . . .
H1C H 0.642584 0.970282 0.649243 0.064 Uiso 1 1 calc R U . . .
C2 C 0.60998(18) 0.81170(11) 0.59418(14) 0.0239(3) Uani 1 1 d . . . . .
C3 C 0.48158(19) 0.83294(13) 0.61966(16) 0.0318(4) Uani 1 1 d . . . . .
H3 H 0.456947 0.891629 0.625316 0.038 Uiso 1 1 calc R U . . .
C4 C 0.38797(19) 0.76885(13) 0.63711(17) 0.0342(4) Uani 1 1 d . . . . .
H4 H 0.299741 0.784000 0.654153 0.041 Uiso 1 1 calc R U . . .
C5 C 0.42284(18) 0.68436(13) 0.62977(15) 0.0295(4) Uani 1 1 d . . . . .
H5 H 0.358168 0.641103 0.641223 0.035 Uiso 1 1 calc R U . . .
C6 C 0.55381(17) 0.66041(11) 0.60537(14) 0.0231(3) Uani 1 1 d . . . . .
C7 C 0.64911(16) 0.72432(11) 0.58639(13) 0.0219(3) Uani 1 1 d . . . . .
C8 C 0.58427(17) 0.56965(12) 0.60685(14) 0.0241(3) Uani 1 1 d . . . . .
H8 H 0.513345 0.531733 0.621628 0.029 Uiso 1 1 calc R U . . .
C9 C 0.80999(18) 0.41230(10) 0.57630(14) 0.0211(3) Uani 1 1 d . . . . .
C10 C 0.83534(17) 0.31862(11) 0.59054(13) 0.0214(3) Uani 1 1 d . . . . .
C11 C 0.7456(2) 0.26199(12) 0.62943(16) 0.0322(4) Uani 1 1 d . . . . .
H11 H 0.660545 0.280725 0.649643 0.039 Uiso 1 1 calc R U . . .
C12 C 0.7845(2) 0.17689(12) 0.63780(17) 0.0356(4) Uani 1 1 d . . . . .
H12 H 0.723731 0.136725 0.663968 0.043 Uiso 1 1 calc R U . . .
C13 C 0.98345(19) 0.20777(11) 0.57486(15) 0.0268(4) Uani 1 1 d . . . . .
H13 H 1.069115 0.188947 0.556014 0.032 Uiso 1 1 calc R U . . .
C14 C 0.6860(2) 0.61393(13) 0.32275(17) 0.0333(4) Uani 1 1 d . . . . .
H14 H 0.642081 0.660984 0.352720 0.040 Uiso 1 1 calc R U . . .
C15 C 0.6858(3) 0.5087(2) 0.1837(2) 0.0623(8) Uani 1 1 d . . . . .
H15A H 0.771504 0.492263 0.225218 0.093 Uiso 1 1 calc R U . . .
H15B H 0.703411 0.525472 0.111433 0.093 Uiso 1 1 calc R U . . .
H15C H 0.622789 0.459877 0.179603 0.093 Uiso 1 1 calc R U . . .
C16 C 0.4949(3) 0.61045(19) 0.1868(2) 0.0560(7) Uani 1 1 d . . . . .
H16A H 0.423293 0.571173 0.204781 0.084 Uiso 1 1 calc R U . . .
H16B H 0.494511 0.613137 0.108916 0.084 Uiso 1 1 calc R U . . .
H16C H 0.478174 0.667900 0.214412 0.084 Uiso 1 1 calc R U . . .

loop_
_atom_site_aniso_label
_atom_site_aniso_U_11
_atom_site_aniso_U_22
_atom_site_aniso_U_33
_atom_site_aniso_U_23
_atom_site_aniso_U_13
_atom_site_aniso_U_12
Dy1 0.01543(4) 0.01390(4) 0.02706(5) 0.00000(3) 0.00688(3) 0.00004(3)
O1 0.0248(6) 0.0179(6) 0.0446(8) -0.0037(6) 0.0027(6) 0.0045(5)
O2 0.0188(6) 0.0180(6) 0.0503(8) -0.0008(5) 0.0108(5) 0.0028(5)
O3 0.0209(6) 0.0148(5) 0.0378(7) 0.0006(5) 0.0139(5) -0.0021(4)
O4 0.0474(9) 0.0356(8) 0.0322(7) 0.0057(6) 0.0099(6) -0.0097(7)
O5 0.0326(7) 0.0453(9) 0.0313(7) 0.0051(6) 0.0020(6) -0.0149(6)
O6 0.0762(13) 0.0677(12) 0.0296(8) -0.0075(8) -0.0042(8) -0.0122(10)
O7 0.0292(7) 0.0409(8) 0.0339(7) -0.0002(6) -0.0010(6) -0.0037(6)
N1 0.0200(7) 0.0171(7) 0.0324(8) -0.0004(6) 0.0083(6) -0.0014(5)
N2 0.0233(7) 0.0167(7) 0.0359(8) -0.0002(6) 0.0123(6) -0.0028(5)
N3 0.0244(7) 0.0165(6) 0.0230(7) 0.0014(5) 0.0045(5) -0.0006(5)
N4 0.0439(9) 0.0187(7) 0.0377(9) 0.0044(6) 0.0128(7) -0.0012(7)
N5 0.0313(8) 0.0349(9) 0.0280(8) -0.0018(7) 0.0047(6) 0.0035(7)
N6 0.0259(8) 0.0378(9) 0.0321(8) 0.0078(7) 0.0012(6) -0.0045(7)
C1 0.0438(12) 0.0187(9) 0.0682(15) -0.0007(9) 0.0139(11) 0.0059(8)
C2 0.0235(8) 0.0223(8) 0.0255(8) -0.0031(7) 0.0010(6) 0.0043(7)
C3 0.0281(9) 0.0270(9) 0.0412(10) -0.0039(8) 0.0075(8) 0.0097(7)
C4 0.0236(9) 0.0362(10) 0.0445(11) -0.0017(9) 0.0109(8) 0.0100(8)
C5 0.0213(8) 0.0333(10) 0.0352(9) -0.0015(8) 0.0086(7) 0.0026(7)
C6 0.0183(7) 0.0249(8) 0.0264(8) -0.0019(7) 0.0042(6) 0.0030(6)
C7 0.0180(7) 0.0227(8) 0.0250(8) -0.0031(6) 0.0019(6) 0.0038(6)
C8 0.0193(8) 0.0239(8) 0.0302(9) -0.0015(7) 0.0081(7) -0.0029(6)
C9 0.0222(8) 0.0165(7) 0.0257(8) 0.0006(6) 0.0072(6) -0.0035(6)
C10 0.0252(8) 0.0172(7) 0.0225(8) -0.0006(6) 0.0064(6) -0.0020(6)
C11 0.0357(10) 0.0217(9) 0.0425(11) 0.0024(8) 0.0194(9) -0.0030(7)
C12 0.0461(12) 0.0207(9) 0.0432(11) 0.0036(8) 0.0200(9) -0.0070(8)
C13 0.0306(9) 0.0205(8) 0.0300(9) 0.0006(7) 0.0059(7) 0.0016(7)
C14 0.0346(11) 0.0318(10) 0.0343(10) 0.0006(8) 0.0063(8) 0.0003(8)
C15 0.0528(15) 0.0660(18) 0.0665(17) -0.0293(15) -0.0013(13) 0.0016(13)
C16 0.0377(13) 0.081(2) 0.0482(14) 0.0197(13) 0.0000(11) 0.0077(12)

loop_
_atom_type_symbol
_atom_type_description
_atom_type_scat_dispersion_real
_atom_type_scat_dispersion_imag
_atom_type_scat_source
C C 0.0033 0.0016 'International Tables Vol C Tables 4.2.6.8 and 6.1.1.4'
H H 0.0000 0.0000 'International Tables Vol C Tables 4.2.6.8 and 6.1.1.4'
Dy Dy -0.1892 4.4098 'International Tables Vol C Tables 4.2.6.8 and 6.1.1.4'
N N 0.0061 0.0033 'International Tables Vol C Tables 4.2.6.8 and 6.1.1.4'
O O 0.0106 0.0060 'International Tables Vol C Tables 4.2.6.8 and 6.1.1.4'

loop_
_geom_angle_atom_site_label_1
_geom_angle_atom_site_label_2
_geom_angle_atom_site_label_3
_geom_angle
_geom_angle_site_symmetry_1
_geom_angle_site_symmetry_3
_geom_angle_publ_flag
O2 Dy1 Dy1 169.29(4) . 3_766 ?
O2 Dy1 O3 138.68(4) . . ?
O2 Dy1 O3 152.57(5) . 3_766 ?
O2 Dy1 O4 92.56(6) . . ?
O2 Dy1 O5 87.05(5) . . ?
O2 Dy1 O7 88.16(5) . . ?
O2 Dy1 N1 74.26(5) . . ?
O2 Dy1 N3 88.10(5) . 3_766 ?
O2 Dy1 N5 87.57(5) . . ?
O3 Dy1 Dy1 33.43(3) 3_766 3_766 ?
O3 Dy1 Dy1 33.55(3) . 3_766 ?
O3 Dy1 O3 66.99(5) . 3_766 ?
O3 Dy1 O4 81.10(5) . . ?
O3 Dy1 O4 103.19(5) 3_766 . ?
O3 Dy1 O5 118.06(5) . . ?
O3 Dy1 O5 85.40(5) 3_766 . ?
O3 Dy1 N1 130.97(5) 3_766 . ?
O3 Dy1 N1 64.54(4) . . ?
O3 Dy1 N3 64.54(4) 3_766 3_766 ?
O3 Dy1 N3 129.84(4) . 3_766 ?
O3 Dy1 N5 101.68(5) . . ?
O3 Dy1 N5 96.76(4) 3_766 . ?
O4 Dy1 Dy1 92.55(4) . 3_766 ?
O4 Dy1 O5 51.75(5) . . ?
O4 Dy1 N1 76.37(5) . . ?
O4 Dy1 N3 121.73(5) . 3_766 ?
O4 Dy1 N5 26.04(5) . . ?
O5 Dy1 Dy1 103.50(4) . 3_766 ?
O5 Dy1 N1 123.95(5) . . ?
O5 Dy1 N3 70.15(5) . 3_766 ?
O5 Dy1 N5 25.88(5) . . ?
O7 Dy1 Dy1 83.56(4) . 3_766 ?
O7 Dy1 O3 85.58(5) . 3_766 ?
O7 Dy1 O3 83.68(5) . . ?
O7 Dy1 O4 157.68(5) . . ?
O7 Dy1 O5 150.47(5) . . ?
O7 Dy1 N1 82.38(5) . . ?
O7 Dy1 N3 80.59(5) . 3_766 ?
O7 Dy1 N5 174.63(5) . . ?
N1 Dy1 Dy1 97.84(3) . 3_766 ?
N1 Dy1 N3 155.80(5) . 3_766 ?
N1 Dy1 N5 99.56(5) . . ?
N3 Dy1 Dy1 97.20(3) 3_766 3_766 ?
N3 Dy1 N5 96.03(5) 3_766 . ?
N5 Dy1 Dy1 101.06(3) . 3_766 ?
C2 O1 C1 116.74(15) . . ?
C7 O2 Dy1 143.00(11) . . ?
Dy1 O3 Dy1 113.02(5) . 3_766 ?
C9 O3 Dy1 120.22(10) . . ?
C9 O3 Dy1 126.71(11) . 3_766 ?
N5 O4 Dy1 95.96(10) . . ?
N5 O5 Dy1 95.91(11) . . ?
C14 O7 Dy1 135.92(14) . . ?
N2 N1 Dy1 117.76(10) . . ?
C8 N1 Dy1 129.64(12) . . ?
C8 N1 N2 112.60(14) . . ?
C9 N2 N1 110.42(13) . . ?
C10 N3 Dy1 117.31(11) . 3_766 ?
C13 N3 Dy1 124.68(12) . 3_766 ?
C13 N3 C10 117.17(15) . . ?
C13 N4 C12 115.48(16) . . ?
O4 N5 Dy1 57.99(9) . . ?
O5 N5 Dy1 58.21(9) . . ?
O5 N5 O4 115.62(15) . . ?
O6 N5 Dy1 171.99(15) . . ?
O6 N5 O4 121.88(18) . . ?
O6 N5 O5 122.49(18) . . ?
C14 N6 C15 121.90(19) . . ?
C14 N6 C16 120.7(2) . . ?
C15 N6 C16 117.4(2) . . ?
O1 C1 H1A 109.5 . . ?
O1 C1 H1B 109.5 . . ?
O1 C1 H1C 109.5 . . ?
H1A C1 H1B 109.5 . . ?
H1A C1 H1C 109.5 . . ?
H1B C1 H1C 109.5 . . ?
O1 C2 C3 125.33(16) . . ?
O1 C2 C7 114.08(15) . . ?
C3 C2 C7 120.58(17) . . ?
C2 C3 H3 119.8 . . ?
C2 C3 C4 120.47(18) . . ?
C4 C3 H3 119.8 . . ?
C3 C4 H4 119.9 . . ?
C5 C4 C3 120.13(17) . . ?
C5 C4 H4 119.9 . . ?
C4 C5 H5 119.6 . . ?
C4 C5 C6 120.86(18) . . ?
C6 C5 H5 119.6 . . ?
C5 C6 C8 116.75(16) . . ?
C7 C6 C5 119.75(16) . . ?
C7 C6 C8 123.43(15) . . ?
O2 C7 C2 118.55(15) . . ?
O2 C7 C6 123.23(15) . . ?
C6 C7 C2 118.20(15) . . ?
N1 C8 C6 126.13(16) . . ?
N1 C8 H8 116.9 . . ?
C6 C8 H8 116.9 . . ?
O3 C9 C10 114.93(14) . . ?
N2 C9 O3 125.73(15) . . ?
N2 C9 C10 119.34(15) . . ?
N3 C10 C9 114.89(14) . . ?
N3 C10 C11 120.81(16) . . ?
C11 C10 C9 124.31(16) . . ?
C10 C11 H11 121.4 . . ?
C10 C11 C12 117.16(18) . . ?
C12 C11 H11 121.4 . . ?
N4 C12 C11 123.05(17) . . ?
N4 C12 H12 118.5 . . ?
C11 C12 H12 118.5 . . ?
N3 C13 H13 116.8 . . ?
N4 C13 N3 126.32(17) . . ?
N4 C13 H13 116.8 . . ?
O7 C14 N6 123.9(2) . . ?
O7 C14 H14 118.1 . . ?
N6 C14 H14 118.1 . . ?
N6 C15 H15A 109.5 . . ?
N6 C15 H15B 109.5 . . ?
N6 C15 H15C 109.5 . . ?
H15A C15 H15B 109.5 . . ?
H15A C15 H15C 109.5 . . ?
H15B C15 H15C 109.5 . . ?
N6 C16 H16A 109.5 . . ?
N6 C16 H16B 109.5 . . ?
N6 C16 H16C 109.5 . . ?
H16A C16 H16B 109.5 . . ?
H16A C16 H16C 109.5 . . ?
H16B C16 H16C 109.5 . . ?

loop_
_geom_bond_atom_site_label_1
_geom_bond_atom_site_label_2
_geom_bond_distance
_geom_bond_site_symmetry_2
_geom_bond_publ_flag
Dy1 Dy1 3.86865(15) 3_766 ?
Dy1 O2 2.1422(12) . ?
Dy1 O3 2.3156(12) . ?
Dy1 O3 2.3232(11) 3_766 ?
Dy1 O4 2.4510(14) . ?
Dy1 O5 2.4565(14) . ?
Dy1 O7 2.3032(15) . ?
Dy1 N1 2.4777(14) . ?
Dy1 N3 2.5424(14) 3_766 ?
Dy1 N5 2.8748(16) . ?
O1 C1 1.415(2) . ?
O1 C2 1.362(2) . ?
O2 C7 1.311(2) . ?
O3 C9 1.3104(19) . ?
O4 N5 1.269(2) . ?
O5 N5 1.262(2) . ?
O6 N5 1.212(2) . ?
O7 C14 1.225(3) . ?
N1 N2 1.418(2) . ?
N1 C8 1.289(2) . ?
N2 C9 1.288(2) . ?
N3 C10 1.342(2) . ?
N3 C13 1.335(2) . ?
N4 C12 1.333(3) . ?
N4 C13 1.328(2) . ?
N6 C14 1.312(3) . ?
N6 C15 1.429(3) . ?
N6 C16 1.458(3) . ?
C1 H1A 0.9800 . ?
C1 H1B 0.9800 . ?
C1 H1C 0.9800 . ?
C2 C3 1.382(2) . ?
C2 C7 1.420(2) . ?
C3 H3 0.9500 . ?
C3 C4 1.394(3) . ?
C4 H4 0.9500 . ?
C4 C5 1.365(3) . ?
C5 H5 0.9500 . ?
C5 C6 1.412(2) . ?
C6 C7 1.408(2) . ?
C6 C8 1.444(3) . ?
C8 H8 0.9500 . ?
C9 C10 1.487(2) . ?
C10 C11 1.377(2) . ?
C11 H11 0.9500 . ?
C11 C12 1.380(3) . ?
C12 H12 0.9500 . ?
C13 H13 0.9500 . ?
C14 H14 0.9500 . ?
C15 H15A 0.9800 . ?
C15 H15B 0.9800 . ?
C15 H15C 0.9800 . ?
C16 H16A 0.9800 . ?
C16 H16B 0.9800 . ?
C16 H16C 0.9800 . ?

loop_
_geom_torsion_atom_site_label_1
_geom_torsion_atom_site_label_2
_geom_torsion_atom_site_label_3
_geom_torsion_atom_site_label_4
_geom_torsion
_geom_torsion_site_symmetry_1
_geom_torsion_site_symmetry_2
_geom_torsion_site_symmetry_3
_geom_torsion_site_symmetry_4
_geom_torsion_publ_flag
Dy1 O2 C7 C2 -179.27(14) . . . . ?
Dy1 O2 C7 C6 2.2(3) . . . . ?
Dy1 O3 C9 N2 -170.98(14) 3_766 . . . ?
Dy1 O3 C9 N2 11.7(2) . . . . ?
Dy1 O3 C9 C10 -167.89(11) . . . . ?
Dy1 O3 C9 C10 9.4(2) 3_766 . . . ?
Dy1 O4 N5 O5 -8.59(18) . . . . ?
Dy1 O4 N5 O6 170.55(18) . . . . ?
Dy1 O5 N5 O4 8.57(18) . . . . ?
Dy1 O5 N5 O6 -170.57(18) . . . . ?
Dy1 O7 C14 N6 -161.33(15) . . . . ?
Dy1 N1 N2 C9 -6.48(19) . . . . ?
Dy1 N1 C8 C6 -4.3(3) . . . . ?
Dy1 N3 C10 C9 -10.63(19) 3_766 . . . ?
Dy1 N3 C10 C11 169.56(14) 3_766 . . . ?
Dy1 N3 C13 N4 -168.22(15) 3_766 . . . ?
O1 C2 C3 C4 -179.13(18) . . . . ?
O1 C2 C7 O2 0.0(2) . . . . ?
O1 C2 C7 C6 178.62(15) . . . . ?
O3 C9 C10 N3 2.0(2) . . . . ?
O3 C9 C10 C11 -178.21(17) . . . . ?
N1 N2 C9 O3 -2.9(3) . . . . ?
N1 N2 C9 C10 176.71(15) . . . . ?
N2 N1 C8 C6 175.82(16) . . . . ?
N2 C9 C10 N3 -177.63(16) . . . . ?
N2 C9 C10 C11 2.2(3) . . . . ?
N3 C10 C11 C12 -0.2(3) . . . . ?
C1 O1 C2 C3 -3.3(3) . . . . ?
C1 O1 C2 C7 178.12(17) . . . . ?
C2 C3 C4 C5 0.4(3) . . . . ?
C3 C2 C7 O2 -178.68(17) . . . . ?
C3 C2 C7 C6 0.0(3) . . . . ?
C3 C4 C5 C6 0.5(3) . . . . ?
C4 C5 C6 C7 -1.2(3) . . . . ?
C4 C5 C6 C8 175.73(18) . . . . ?
C5 C6 C7 O2 179.48(17) . . . . ?
C5 C6 C7 C2 0.9(3) . . . . ?
C5 C6 C8 N1 -177.84(18) . . . . ?
C7 C2 C3 C4 -0.6(3) . . . . ?
C7 C6 C8 N1 -1.1(3) . . . . ?
C8 N1 N2 C9 173.42(16) . . . . ?
C8 C6 C7 O2 2.8(3) . . . . ?
C8 C6 C7 C2 -175.76(16) . . . . ?
C9 C10 C11 C12 180.00(18) . . . . ?
C10 N3 C13 N4 1.0(3) . . . . ?
C10 C11 C12 N4 0.4(3) . . . . ?
C12 N4 C13 N3 -0.7(3) . . . . ?
C13 N3 C10 C9 179.38(15) . . . . ?
C13 N3 C10 C11 -0.4(3) . . . . ?
C13 N4 C12 C11 0.0(3) . . . . ?
C15 N6 C14 O7 -0.3(3) . . . . ?
C16 N6 C14 O7 177.7(2) . . . . ?
